data_7155194
loop_
_publ_author_name
'Sha, Wanxing'
'Zhang, Lijun'
'Zhang, Wenzhong'
'Mei, Haibo'
'Soloshonok, Vadim A.'
'Han, Jianlin'
'Pan, Yi'

_publ_section_title
;
 Catalytic cascade aldol-cyclization of tertiary ketone enolates for
 enantioselective synthesis of keto-esters with a C-F quaternary
 stereogenic center.
;
_journal_issue 30
_journal_name_full 'Organic &amp; biomolecular chemistry'
_journal_page_first 7295
_journal_page_last 7303
_journal_paper_doi 10.1039/c6ob01152g
_journal_volume 14
_journal_year 2016
_chemical_absolute_configuration ad
_chemical_formula_sum 'C18 H12 Cl F O3'
_chemical_formula_weight 330.73
_chemical_name_systematic
; 
 ? 
;
_space_group_IT_number 19
_symmetry_cell_setting Orthorhombic'
_symmetry_space_group_name_Hall 'P 2ac 2ab'
_symmetry_space_group_name_H-M 'P 21 21 21'
_atom_sites_solution_hydrogens geom
_atom_sites_solution_primary direct
_atom_sites_solution_secondary difmap
_audit_creation_method SHELXL-97
_audit_update_record
;
2016-03-25 deposited with the CCDC.
2016-07-04 downloaded from the CCDC.
;
_cell_angle_alpha 90.00
_cell_angle_beta 90.00
_cell_angle_gamma 90.00
_cell_formula_units_Z 4
_cell_length_a 7.958(3)
_cell_length_b 9.449(3)
_cell_length_c 19.866(6)
_cell_measurement_reflns_used 1236
_cell_measurement_temperature 296(2)
_cell_measurement_theta_max 19.33
_cell_measurement_theta_min 2.39
_cell_volume 1493.8(9)
_computing_cell_refinement 'Bruker SAINT'
_computing_data_collection 'Bruker APEX2'
_computing_data_reduction 'Bruker SAINT'
_computing_molecular_graphics 'Bruker SHELXTL'
_computing_publication_material 'Bruker SHELXTL'
_computing_structure_refinement 'SHELXL-97 (Sheldrick, 2008)'
_computing_structure_solution 'SHELXS-97 (Sheldrick, 2008)'
_diffrn_ambient_temperature 296(2)
_diffrn_measured_fraction_theta_full 0.999
_diffrn_measured_fraction_theta_max 0.999
_diffrn_measurement_device_type 'Bruker APEX-II CCD'
_diffrn_measurement_method '\f and \w scans'
_diffrn_radiation_monochromator graphite
_diffrn_radiation_source 'fine-focus sealed tube'
_diffrn_radiation_type MoK\a
_diffrn_radiation_wavelength 0.71073
_diffrn_reflns_av_R_equivalents 0.0495
_diffrn_reflns_av_sigmaI/netI 0.0522
_diffrn_reflns_limit_h_max 9
_diffrn_reflns_limit_h_min -9
_diffrn_reflns_limit_k_max 11
_diffrn_reflns_limit_k_min -11
_diffrn_reflns_limit_l_max 16
_diffrn_reflns_limit_l_min -23
_diffrn_reflns_number 8451
_diffrn_reflns_theta_full 25.01
_diffrn_reflns_theta_max 25.01
_diffrn_reflns_theta_min 2.05
_exptl_absorpt_coefficient_mu 0.279
_exptl_absorpt_correction_T_max 0.9412
_exptl_absorpt_correction_T_min 0.9285
_exptl_absorpt_correction_type multi-scan
_exptl_absorpt_process_details sadabs
_exptl_crystal_colour colorless
_exptl_crystal_density_diffrn 1.470
_exptl_crystal_density_method 'not measured'
_exptl_crystal_description block
_exptl_crystal_F_000 680
_exptl_crystal_size_max 0.27
_exptl_crystal_size_mid 0.26
_exptl_crystal_size_min 0.22
_refine_diff_density_max 0.134
_refine_diff_density_min -0.146
_refine_diff_density_rms 0.032
_refine_ls_abs_structure_details 'Flack H D (1983), Acta Cryst. A39, 876-881'
_refine_ls_abs_structure_Flack -0.06(9)
_refine_ls_extinction_method none
_refine_ls_goodness_of_fit_ref 0.995
_refine_ls_hydrogen_treatment mixed
_refine_ls_matrix_type full
_refine_ls_number_parameters 208
_refine_ls_number_reflns 2638
_refine_ls_number_restraints 0
_refine_ls_restrained_S_all 0.995
_refine_ls_R_factor_all 0.0787
_refine_ls_R_factor_gt 0.0384
_refine_ls_shift/su_max 0.001
_refine_ls_shift/su_mean 0.000
_refine_ls_structure_factor_coef Fsqd
_refine_ls_weighting_details 'calc w=1/[\s^2^(Fo^2^)+(0.0331P)^2^+0.0000P] where P=(Fo^2^+2Fc^2^)/3'
_refine_ls_weighting_scheme calc
_refine_ls_wR_factor_gt 0.0688
_refine_ls_wR_factor_ref 0.0822
_reflns_number_gt 1741
_reflns_number_total 2638
_reflns_threshold_expression >2sigma(I)
_cod_data_source_file c6ob01152g2.cif
_cod_data_source_block 11
_cod_depositor_comments 'Adding full bibliography for 7155194.cif.'
_cod_original_cell_volume 1493.9(8)
_cod_original_sg_symbol_H-M P2(1)2(1)2(1)
_cod_database_code 7155194

loop_
_symmetry_equiv_pos_as_xyz
'x, y, z'
'-x+1/2, -y, z+1/2'
'-x, y+1/2, -z+1/2'
'x+1/2, -y+1/2, -z'

loop_
_atom_site_label
_atom_site_type_symbol
_atom_site_fract_x
_atom_site_fract_y
_atom_site_fract_z
_atom_site_U_iso_or_equiv
_atom_site_adp_type
_atom_site_occupancy
_atom_site_symmetry_multiplicity
_atom_site_calc_flag
_atom_site_refinement_flags
C1 C 0.0453(3) 0.2010(3) 0.87780(14) 0.0466(7) Uani 1 1 d .
C2 C -0.0563(4) 0.1265(3) 0.92310(15) 0.0563(8) Uani 1 1 d .
H2 H -0.0112 0.0519 0.9477 0.068 Uiso 1 1 calc R
C3 C -0.2225(4) 0.1630(3) 0.93148(15) 0.0584(9) Uani 1 1 d .
C4 C -0.2946(4) 0.2725(4) 0.89539(16) 0.0645(9) Uani 1 1 d .
H4 H -0.4070 0.2960 0.9015 0.077 Uiso 1 1 calc R
C5 C -0.1969(4) 0.3459(3) 0.85033(15) 0.0574(8) Uani 1 1 d .
H5 H -0.2440 0.4193 0.8254 0.069 Uiso 1 1 calc R
C6 C -0.0273(3) 0.3116(3) 0.84146(13) 0.0447(7) Uani 1 1 d .
C7 C 0.0732(3) 0.3949(3) 0.79356(14) 0.0499(7) Uani 1 1 d .
C8 C 0.2604(3) 0.3569(3) 0.78464(14) 0.0452(7) Uani 1 1 d .
C9 C 0.2953(3) 0.2040(3) 0.80106(13) 0.0493(7) Uani 1 1 d .
H9A H 0.4156 0.1877 0.7997 0.059 Uiso 1 1 calc R
H9B H 0.2436 0.1444 0.7672 0.059 Uiso 1 1 calc R
C10 C 0.2284(3) 0.1626(3) 0.87041(14) 0.0569(8) Uani 1 1 d .
H10A H 0.2420 0.0615 0.8768 0.068 Uiso 1 1 calc R
H10B H 0.2931 0.2106 0.9049 0.068 Uiso 1 1 calc R
C11 C 0.3218(3) 0.4040(3) 0.71596(13) 0.0498(7) Uani 1 1 d .
H11 H 0.2887 0.5026 0.7082 0.060 Uiso 1 1 calc R
C12 C 0.2629(3) 0.3140(3) 0.65806(13) 0.0437(7) Uani 1 1 d .
C13 C 0.1031(3) 0.2824(3) 0.63555(14) 0.0508(7) Uani 1 1 d .
H13 H 0.0083 0.3181 0.6570 0.061 Uiso 1 1 calc R
C14 C 0.0897(4) 0.1955(4) 0.57966(16) 0.0650(9) Uani 1 1 d .
H14 H -0.0164 0.1731 0.5632 0.078 Uiso 1 1 calc R
C15 C 0.2295(5) 0.1411(4) 0.54779(16) 0.0732(10) Uani 1 1 d .
H15 H 0.2160 0.0835 0.5102 0.088 Uiso 1 1 calc R
C16 C 0.3887(5) 0.1709(3) 0.57091(16) 0.0653(9) Uani 1 1 d .
H16 H 0.4836 0.1341 0.5499 0.078 Uiso 1 1 calc R
C17 C 0.4017(3) 0.2574(3) 0.62624(15) 0.0499(7) Uani 1 1 d .
C18 C 0.5533(4) 0.3083(3) 0.66027(18) 0.0646(9) Uani 1 1 d .
Cl1 Cl -0.34442(13) 0.06678(10) 0.98743(5) 0.0915(4) Uani 1 1 d .
F1 F 0.3435(2) 0.44174(17) 0.83305(8) 0.0699(5) Uani 1 1 d .
O1 O 0.0157(3) 0.4934(2) 0.76142(11) 0.0726(7) Uani 1 1 d .
O2 O 0.5047(2) 0.3925(2) 0.71363(11) 0.0650(6) Uani 1 1 d .
O3 O 0.7001(3) 0.2912(3) 0.64777(14) 0.0962(9) Uani 1 1 d .

loop_
_atom_site_aniso_label
_atom_site_aniso_U_11
_atom_site_aniso_U_22
_atom_site_aniso_U_33
_atom_site_aniso_U_23
_atom_site_aniso_U_13
_atom_site_aniso_U_12
C1 0.0522(19) 0.0395(16) 0.0482(18) -0.0067(14) -0.0080(14) 0.0013(15)
C2 0.076(3) 0.0438(17) 0.0487(19) -0.0050(14) -0.0020(16) 0.0000(17)
C3 0.065(2) 0.0483(19) 0.062(2) -0.0162(16) 0.0085(17) -0.0141(17)
C4 0.051(2) 0.069(2) 0.073(2) -0.0172(19) 0.0017(16) -0.0011(19)
C5 0.051(2) 0.061(2) 0.061(2) -0.0027(16) -0.0048(15) 0.0075(16)
C6 0.0460(18) 0.0398(16) 0.0483(18) -0.0055(14) -0.0067(13) 0.0039(14)
C7 0.058(2) 0.0406(16) 0.0515(18) -0.0041(15) -0.0029(14) 0.0102(15)
C8 0.0456(18) 0.0359(15) 0.0539(18) -0.0064(13) -0.0080(14) -0.0009(13)
C9 0.0487(18) 0.0405(16) 0.0588(19) 0.0003(14) -0.0065(14) 0.0079(14)
C10 0.060(2) 0.0500(18) 0.060(2) 0.0071(15) -0.0042(16) 0.0100(15)
C11 0.0388(18) 0.0419(17) 0.069(2) 0.0049(15) -0.0024(14) -0.0035(14)
C12 0.0399(19) 0.0402(17) 0.0509(18) 0.0116(14) 0.0011(13) -0.0018(14)
C13 0.0449(18) 0.0573(18) 0.0504(18) 0.0078(15) -0.0058(14) 0.0015(16)
C14 0.062(2) 0.072(2) 0.061(2) 0.0106(18) -0.0118(17) -0.0033(19)
C15 0.086(3) 0.080(2) 0.053(2) -0.0053(18) -0.003(2) -0.004(2)
C16 0.074(2) 0.059(2) 0.063(2) 0.0033(18) 0.0201(18) 0.0053(19)
C17 0.0374(17) 0.0455(17) 0.067(2) 0.0134(16) 0.0055(15) -0.0036(14)
C18 0.052(2) 0.0468(19) 0.095(3) 0.0085(19) 0.0117(18) -0.0055(17)
Cl1 0.1078(8) 0.0766(6) 0.0901(6) -0.0097(5) 0.0389(6) -0.0262(6)
F1 0.0774(13) 0.0533(10) 0.0789(11) -0.0191(9) -0.0238(10) -0.0029(10)
O1 0.0743(16) 0.0646(14) 0.0790(16) 0.0252(12) 0.0080(12) 0.0328(12)
O2 0.0397(13) 0.0581(13) 0.0971(17) 0.0026(12) -0.0059(12) -0.0161(10)
O3 0.0368(14) 0.0923(19) 0.159(2) 0.0020(17) 0.0195(14) -0.0039(14)

loop_
_atom_type_symbol
_atom_type_description
_atom_type_scat_dispersion_real
_atom_type_scat_dispersion_imag
_atom_type_scat_source
C C 0.0033 0.0016 'International Tables Vol C Tables 4.2.6.8 and 6.1.1.4'
H H 0.0000 0.0000 'International Tables Vol C Tables 4.2.6.8 and 6.1.1.4'
O O 0.0106 0.0060 'International Tables Vol C Tables 4.2.6.8 and 6.1.1.4'
F F 0.0171 0.0103 'International Tables Vol C Tables 4.2.6.8 and 6.1.1.4'
Cl Cl 0.1484 0.1585 'International Tables Vol C Tables 4.2.6.8 and 6.1.1.4'

loop_
_geom_angle_atom_site_label_1
_geom_angle_atom_site_label_2
_geom_angle_atom_site_label_3
_geom_angle
C6 C1 C2 118.0(3)
C6 C1 C10 122.0(3)
C2 C1 C10 120.0(3)
C3 C2 C1 120.5(3)
C3 C2 H2 119.8
C1 C2 H2 119.8
C2 C3 C4 121.5(3)
C2 C3 Cl1 119.0(3)
C4 C3 Cl1 119.5(3)
C5 C4 C3 118.7(3)
C5 C4 H4 120.6
C3 C4 H4 120.6
C4 C5 C6 120.7(3)
C4 C5 H5 119.6
C6 C5 H5 119.6
C1 C6 C5 120.5(3)
C1 C6 C7 120.7(3)
C5 C6 C7 118.8(3)
O1 C7 C6 122.9(3)
O1 C7 C8 118.7(3)
C6 C7 C8 118.4(2)
F1 C8 C9 108.0(2)
F1 C8 C11 107.1(2)
C9 C8 C11 114.6(2)
F1 C8 C7 104.0(2)
C9 C8 C7 112.1(2)
C11 C8 C7 110.3(2)
C8 C9 C10 112.1(2)
C8 C9 H9A 109.2
C10 C9 H9A 109.2
C8 C9 H9B 109.2
C10 C9 H9B 109.2
H9A C9 H9B 107.9
C1 C10 C9 111.3(2)
C1 C10 H10A 109.4
C9 C10 H10A 109.4
C1 C10 H10B 109.4
C9 C10 H10B 109.4
H10A C10 H10B 108.0
O2 C11 C12 104.1(2)
O2 C11 C8 109.1(2)
C12 C11 C8 114.9(2)
O2 C11 H11 109.5
C12 C11 H11 109.5
C8 C11 H11 109.5
C13 C12 C17 120.3(3)
C13 C12 C11 131.0(3)
C17 C12 C11 108.7(2)
C12 C13 C14 117.3(3)
C12 C13 H13 121.4
C14 C13 H13 121.4
C15 C14 C13 121.8(3)
C15 C14 H14 119.1
C13 C14 H14 119.1
C16 C15 C14 120.8(3)
C16 C15 H15 119.6
C14 C15 H15 119.6
C17 C16 C15 117.2(3)
C17 C16 H16 121.4
C15 C16 H16 121.4
C16 C17 C12 122.5(3)
C16 C17 C18 128.8(3)
C12 C17 C18 108.7(3)
O3 C18 O2 120.5(3)
O3 C18 C17 131.3(3)
O2 C18 C17 108.2(3)
C18 O2 C11 110.3(2)

loop_
_geom_bond_atom_site_label_1
_geom_bond_atom_site_label_2
_geom_bond_distance
C1 C6 1.396(3)
C1 C2 1.399(4)
C1 C10 1.509(3)
C2 C3 1.377(4)
C2 H2 0.9300
C3 C4 1.384(4)
C3 Cl1 1.733(3)
C4 C5 1.374(4)
C4 H4 0.9300
C5 C6 1.399(4)
C5 H5 0.9300
C6 C7 1.471(4)
C7 O1 1.219(3)
C7 C8 1.542(4)
C8 F1 1.416(3)
C8 C9 1.507(3)
C8 C11 1.516(4)
C9 C10 1.528(4)
C9 H9A 0.9700
C9 H9B 0.9700
C10 H10A 0.9700
C10 H10B 0.9700
C11 O2 1.461(3)
C11 C12 1.505(4)
C11 H11 0.9800
C12 C13 1.381(3)
C12 C17 1.380(4)
C13 C14 1.386(4)
C13 H13 0.9300
C14 C15 1.379(4)
C14 H14 0.9300
C15 C16 1.378(4)
C15 H15 0.9300
C16 C17 1.373(4)
C16 H16 0.9300
C17 C18 1.465(4)
C18 O3 1.205(3)
C18 O2 1.381(4)
